data_1550940
loop_
_publ_author_name
'Qin, Qi-Pin'
'Wang, Zhen-Feng'
'Tan, Ming-Xiong'
'Huang, Xiao-Ling'
'Zou, Hua-Hong'
'Zou, Bi-Qun'
'Shi, Bei-Bei'
'Zhang, Shu-Hua'

_publ_section_title
;
 Complexes of lanthanides(iii) with mixed 2,2'-bipyridyl and
 5,7-dibromo-8-quinolinoline chelating ligands as a new class of promising
 anti-cancer agents.
;
_journal_issue 5
_journal_name_full 'Metallomics : integrated biometal science'
_journal_page_first 1005
_journal_page_last 1015
_journal_paper_doi 10.1039/c9mt00037b
_journal_volume 11
_journal_year 2019
_chemical_formula_moiety 'C31 H24 Br4 N5 O6 Sm'
_chemical_formula_sum 'C31 H24 Br4 N5 O6 Sm'
_chemical_formula_weight 1042.54
_space_group_crystal_system triclinic
_space_group_IT_number 2
_space_group_name_Hall '-P 1'
_space_group_name_H-M_alt 'P -1'
_symmetry_space_group_name_Hall '-P 1'
_symmetry_space_group_name_H-M 'P -1'
_atom_sites_solution_hydrogens mixed
_audit_creation_date 2019-02-04
_audit_creation_method
;
Olex2 1.2
(compiled 2018.05.29 svn.r3508 for OlexSys, GUI svn.r5506)
;
_audit_update_record
;
2019-02-16 deposited with the CCDC.    2019-04-24 downloaded from the CCDC.
;
_cell_angle_alpha 72.9580(10)
_cell_angle_beta 85.7190(10)
_cell_angle_gamma 74.7950(10)
_cell_formula_units_Z 4
_cell_length_a 9.7421(4)
_cell_length_b 16.9016(6)
_cell_length_c 25.0742(9)
_cell_measurement_reflns_used 9971
_cell_measurement_temperature 293(2)
_cell_measurement_theta_max 24.605
_cell_measurement_theta_min 2.961
_cell_volume 3809.2(2)
_computing_cell_refinement 'SAINT V8.38A (?, 2016)'
_computing_data_reduction 'SAINT V8.38A (?, 2016)'
_computing_molecular_graphics 'Olex2 (Dolomanov et al., 2009)'
_computing_publication_material 'Olex2 (Dolomanov et al., 2009)'
_computing_structure_refinement 'XL (Sheldrick, 2008)'
_diffrn_ambient_temperature 293(2)
_diffrn_measured_fraction_theta_full 0.998
_diffrn_measured_fraction_theta_max 0.998
_diffrn_measurement_device_type 'CCD area detector'
_diffrn_measurement_method 'phi and omega scans'
_diffrn_radiation_monochromator graphite
_diffrn_radiation_type MoK\a
_diffrn_radiation_wavelength 0.71073
_diffrn_reflns_av_R_equivalents 0.0704
_diffrn_reflns_av_unetI/netI 0.0749
_diffrn_reflns_Laue_measured_fraction_full 0.998
_diffrn_reflns_Laue_measured_fraction_max 0.998
_diffrn_reflns_limit_h_max 12
_diffrn_reflns_limit_h_min -12
_diffrn_reflns_limit_k_max 21
_diffrn_reflns_limit_k_min -21
_diffrn_reflns_limit_l_max 32
_diffrn_reflns_limit_l_min -32
_diffrn_reflns_number 81304
_diffrn_reflns_point_group_measured_fraction_full 0.998
_diffrn_reflns_point_group_measured_fraction_max 0.998
_diffrn_reflns_theta_full 25.242
_diffrn_reflns_theta_max 27.534
_diffrn_reflns_theta_min 2.939
_exptl_absorpt_coefficient_mu 5.782
_exptl_absorpt_correction_T_max 0.7456
_exptl_absorpt_correction_T_min 0.3953
_exptl_absorpt_correction_type multi-scan
_exptl_absorpt_process_details
;
SADABS-2016/2 (Bruker,2016/2) was used for absorption correction.
wR2(int) was 0.1533 before and 0.0626 after correction.
The Ratio of minimum to maximum transmission is 0.5302.
The \l/2 correction factor is Not present.
;
_exptl_crystal_colour yellow
_exptl_crystal_density_diffrn 1.800
_exptl_crystal_description block
_exptl_crystal_F_000 1980
_exptl_crystal_size_max 0.24
_exptl_crystal_size_mid 0.21
_exptl_crystal_size_min 0.12
_refine_diff_density_max 1.183
_refine_diff_density_min -0.850
_refine_diff_density_rms 0.107
_refine_ls_extinction_method none
_refine_ls_goodness_of_fit_ref 1.022
_refine_ls_hydrogen_treatment mixed
_refine_ls_matrix_type full
_refine_ls_number_parameters 859
_refine_ls_number_reflns 17513
_refine_ls_number_restraints 6
_refine_ls_restrained_S_all 1.022
_refine_ls_R_factor_all 0.1039
_refine_ls_R_factor_gt 0.0479
_refine_ls_shift/su_max 0.001
_refine_ls_shift/su_mean 0.000
_refine_ls_structure_factor_coef Fsqd
_refine_ls_weighting_details 'w=1/[\s^2^(Fo^2^)+(0.0383P)^2^+4.3713P] where P=(Fo^2^+2Fc^2^)/3'
_refine_ls_weighting_scheme calc
_refine_ls_wR_factor_gt 0.0897
_refine_ls_wR_factor_ref 0.1048
_reflns_Friedel_coverage 0.000
_reflns_number_gt 10833
_reflns_number_total 17513
_reflns_threshold_expression 'I > 2\s(I)'
_cod_data_source_file c9mt00037b2.cif
_cod_data_source_block 111_sq
_cod_depositor_comments
;

2019-05-28
Z value and formula fixed to values more according to usual
chemical conventions.                 miguel

 Adding full bibliography for 1550936--1550940.cif.
;
_cod_original_formula_moiety '4(C31 H24 Br4 N5 O6 Sm)'
_cod_original_formula_sum 'C124 H96 Br16 N20 O24 Sm4'
_cod_original_formula_units_Z 1
_cod_original_formula_weight 4130.16
_cod_database_code 1550940
_shelx_shelxl_version_number 2016/6
_shelx_space_group_comment
;
The symmetry employed for this shelxl refinement is uniquely defined
by the following loop, which should always be used as a source of
symmetry information in preference to the above space-group names.
They are only intended as comments.
;
_shelx_estimated_absorpt_t_max 0.544
_shelx_estimated_absorpt_t_min 0.337
_olex2_refinement_description
;
1. Fixed Uiso
 At 1.2 times of:
  All C(H) groups
 At 1.5 times of:
  All C(H,H,H) groups, All O(H) groups
2. Restrained distances
 O6-H6
 0.85 with sigma of 0.01
 O12-H12A
 0.85 with sigma of 0.01
 C31-H6
 1.895054 with sigma of 0.02
 Sm1-H6
 2.979565 with sigma of 0.02
 C62-H12A
 1.876177 with sigma of 0.02
 Sm2-H12A
 2.996874 with sigma of 0.02
3.a Aromatic/amide H refined with riding coordinates:
 C19(H19), C8(H8), C39(H39), C22(H22), C38(H38), C34(H34), C58(H58), C25(H25),
 C27(H27), C49(H49), C18(H18), C28(H28), C16(H16), C3(H3), C53(H53), C47(H47),
 C20(H20), C7(H7), C50(H50), C9(H9), C51(H51), C12(H12), C43(H43), C17(H17),
 C56(H56), C59(H59), C40(H40), C48(H48)
3.b Idealised Me refined as rotating group:
 C30(H30A,H30B,H30C), C29(H29A,H29B,H29C), C61(H61A,H61B,H61C), C60(H60A,H60B,
 H60C), C31(H31A,H31B,H31C), C62(H62A,H62B,H62C)
;
_olex2_submission_special_instructions 'No special instructions were received'

loop_
_space_group_symop_operation_xyz
'x, y, z'
'-x, -y, -z'

loop_
_atom_site_label
_atom_site_type_symbol
_atom_site_fract_x
_atom_site_fract_y
_atom_site_fract_z
_atom_site_U_iso_or_equiv
_atom_site_adp_type
_atom_site_occupancy
_atom_site_site_symmetry_order
_atom_site_calc_flag
_atom_site_refinement_flags_posn
Sm1 Sm 1.11355(3) 0.59181(2) 0.18086(2) 0.03708(8) Uani 1 1 d D
Sm2 Sm 0.94652(3) 0.85278(2) 0.35040(2) 0.03849(8) Uani 1 1 d D
Br5 Br 0.90068(7) 0.70268(5) 0.56712(3) 0.07035(19) Uani 1 1 d .
Br1 Br 1.46655(8) 0.32588(5) 0.31446(3) 0.0792(2) Uani 1 1 d .
O2 O 1.1243(4) 0.6511(2) 0.08620(14) 0.0506(9) Uani 1 1 d .
O7 O 0.9029(3) 0.8075(2) 0.44403(14) 0.0512(9) Uani 1 1 d .
O1 O 1.2355(3) 0.4665(2) 0.24051(14) 0.0435(9) Uani 1 1 d .
O8 O 0.8551(4) 0.9733(2) 0.27925(14) 0.0466(9) Uani 1 1 d .
O3 O 1.3120(4) 0.6350(3) 0.21706(18) 0.0637(11) Uani 1 1 d .
O5 O 1.3236(5) 0.6583(3) 0.2968(2) 0.0929(17) Uani 1 1 d .
N3 N 0.8481(4) 0.6364(3) 0.14393(18) 0.0433(10) Uani 1 1 d .
O10 O 0.9222(4) 0.8015(2) 0.26545(15) 0.0502(9) Uani 1 1 d .
N2 N 1.3630(4) 0.5440(3) 0.13358(19) 0.0476(11) Uani 1 1 d .
O4 O 1.1359(3) 0.6298(2) 0.27351(15) 0.0469(9) Uani 1 1 d .
N6 N 0.6885(4) 0.9203(3) 0.38233(18) 0.0436(11) Uani 1 1 d .
N5 N 1.2591(5) 0.6417(3) 0.2632(2) 0.0550(13) Uani 1 1 d .
O6 O 1.0235(5) 0.7477(2) 0.17156(16) 0.0638(11) Uani 1 1 d D
H6 H 0.999(6) 0.7602(13) 0.2021(6) 0.096 Uiso 1 1 d DR
N4 N 0.9167(4) 0.5531(3) 0.25202(17) 0.0397(10) Uani 1 1 d .
N9 N 1.1650(4) 0.8706(3) 0.28681(18) 0.0454(11) Uani 1 1 d .
O9 O 0.7576(4) 0.7898(3) 0.3275(2) 0.0747(14) Uani 1 1 d .
C35 C 0.5110(6) 0.8712(4) 0.5181(3) 0.0596(16) Uani 1 1 d .
C33 C 0.7536(6) 0.7916(4) 0.5240(2) 0.0497(14) Uani 1 1 d .
C19 C 0.8139(6) 0.6822(4) 0.0910(2) 0.0565(16) Uani 1 1 d .
H19 H 0.886388 0.684877 0.064724 0.068 Uiso 1 1 calc R
O12 O 1.0492(5) 0.6945(3) 0.36780(17) 0.0683(12) Uani 1 1 d D
H12A H 1.078(7) 0.6775(13) 0.3393(7) 0.102 Uiso 1 1 d DR
N8 N 1.2003(4) 0.8067(3) 0.39886(19) 0.0492(11) Uani 1 1 d .
C24 C 0.7776(5) 0.5798(3) 0.2386(2) 0.0371(12) Uani 1 1 d .
C13 C 1.4881(8) 0.6247(5) -0.0089(3) 0.0698(19) Uani 1 1 d .
C45 C 0.9193(6) 1.1476(4) 0.3246(3) 0.0589(17) Uani 1 1 d .
N1 N 1.0836(4) 0.4564(3) 0.15972(19) 0.0451(11) Uani 1 1 d .
N7 N 0.9722(5) 0.9927(3) 0.3658(2) 0.0516(12) Uani 1 1 d .
C44 C 0.8565(7) 1.2169(4) 0.2796(3) 0.0656(18) Uani 1 1 d .
N10 N 0.8089(5) 0.7783(3) 0.2822(3) 0.0622(14) Uani 1 1 d .
C23 C 0.7404(5) 0.6334(3) 0.1807(2) 0.0395(12) Uani 1 1 d .
C8 C 0.9970(7) 0.3745(4) 0.1126(3) 0.0676(18) Uani 1 1 d .
H8 H 0.939081 0.374093 0.084906 0.081 Uiso 1 1 calc R
C39 C 0.4445(6) 0.9988(4) 0.3706(3) 0.0669(18) Uani 1 1 d .
H39 H 0.371984 1.036367 0.346737 0.080 Uiso 1 1 calc R
C55 C 1.2982(5) 0.8449(3) 0.3063(2) 0.0442(13) Uani 1 1 d .
C21 C 0.5677(6) 0.7259(3) 0.1117(3) 0.0499(14) Uani 1 1 d .
C15 C 1.3678(6) 0.5860(4) 0.0784(2) 0.0456(13) Uani 1 1 d .
C6 C 1.1614(5) 0.3817(3) 0.1938(2) 0.0446(13) Uani 1 1 d .
C5 C 1.1613(6) 0.2999(4) 0.1885(3) 0.0536(15) Uani 1 1 d .
C37 C 0.6623(5) 0.8881(3) 0.4369(2) 0.0400(12) Uani 1 1 d .
C22 C 0.6016(5) 0.6778(3) 0.1659(2) 0.0426(13) Uani 1 1 d .
H22 H 0.530525 0.675282 0.192761 0.051 Uiso 1 1 calc R
C46 C 0.9173(5) 1.0638(4) 0.3238(2) 0.0443(13) Uani 1 1 d .
C38 C 0.5820(6) 0.9740(4) 0.3501(3) 0.0554(15) Uani 1 1 d .
H38 H 0.599176 0.996244 0.312410 0.066 Uiso 1 1 calc R
C54 C 1.3173(5) 0.7987(3) 0.3669(2) 0.0456(13) Uani 1 1 d .
C34 C 0.6218(7) 0.8133(4) 0.5491(2) 0.0595(16) Uani 1 1 d .
H34 H 0.609622 0.788339 0.586844 0.071 Uiso 1 1 calc R
C58 C 1.2564(6) 0.9247(4) 0.1966(3) 0.0580(16) Uani 1 1 d .
H58 H 1.238420 0.951815 0.158887 0.070 Uiso 1 1 calc R
C25 C 0.6745(5) 0.5597(3) 0.2774(2) 0.0474(14) Uani 1 1 d .
H25 H 0.579411 0.577159 0.266631 0.057 Uiso 1 1 calc R
C27 C 0.8522(6) 0.4895(4) 0.3451(2) 0.0513(14) Uani 1 1 d .
H27 H 0.881208 0.459742 0.381634 0.062 Uiso 1 1 calc R
C4 C 1.2487(7) 0.2292(4) 0.2238(3) 0.0671(18) Uani 1 1 d .
C36 C 0.5270(5) 0.9099(4) 0.4614(2) 0.0488(14) Uani 1 1 d .
C49 C 0.9851(7) 1.1512(5) 0.3726(4) 0.078(2) Uani 1 1 d .
H49 H 0.992514 1.203584 0.375442 0.094 Uiso 1 1 calc R
C32 C 0.7809(5) 0.8265(4) 0.4687(2) 0.0436(13) Uani 1 1 d .
C10 C 1.2367(6) 0.6430(4) 0.0549(2) 0.0466(14) Uani 1 1 d .
C18 C 1.6155(7) 0.5185(4) 0.0750(3) 0.0705(19) Uani 1 1 d .
H18 H 1.701304 0.509070 0.056119 0.085 Uiso 1 1 calc R
C30 C 0.4168(6) 0.7778(4) 0.0948(3) 0.0669(18) Uani 1 1 d .
H30A H 0.350814 0.752872 0.120330 0.100 Uiso 1 1 calc GR
H30B H 0.398107 0.777897 0.057765 0.100 Uiso 1 1 calc GR
H30C H 0.405986 0.835483 0.095811 0.100 Uiso 1 1 calc GR
C42 C 0.7953(6) 1.1221(4) 0.2365(3) 0.0604(16) Uani 1 1 d .
C26 C 0.7110(6) 0.5142(4) 0.3319(3) 0.0522(15) Uani 1 1 d .
C41 C 0.8539(5) 1.0496(4) 0.2788(2) 0.0456(13) Uani 1 1 d .
C28 C 0.9517(5) 0.5082(3) 0.3048(2) 0.0461(13) Uani 1 1 d .
H28 H 1.047377 0.488819 0.314701 0.055 Uiso 1 1 calc R
C14 C 1.4952(6) 0.5752(4) 0.0468(3) 0.0561(16) Uani 1 1 d .
C16 C 1.4797(5) 0.4923(4) 0.1586(3) 0.0558(15) Uani 1 1 d .
H16 H 1.477308 0.464784 0.196524 0.067 Uiso 1 1 calc R
C29 C 0.5996(7) 0.4916(5) 0.3752(3) 0.082(2) Uani 1 1 d .
H29A H 0.518123 0.539543 0.370403 0.124 Uiso 1 1 calc GR
H29B H 0.638594 0.477378 0.411873 0.124 Uiso 1 1 calc GR
H29C H 0.571633 0.443429 0.370813 0.124 Uiso 1 1 calc GR
C2 C 1.3366(6) 0.3163(4) 0.2659(2) 0.0520(15) Uani 1 1 d .
C3 C 1.3371(7) 0.2366(4) 0.2610(3) 0.0709(19) Uani 1 1 d .
H3 H 1.397886 0.187808 0.283261 0.085 Uiso 1 1 calc R
C53 C 1.4494(6) 0.7505(4) 0.3890(3) 0.0574(16) Uani 1 1 d .
H53 H 1.527943 0.745172 0.365626 0.069 Uiso 1 1 calc R
C47 C 1.0287(6) 1.0009(4) 0.4099(3) 0.0658(18) Uani 1 1 d .
H47 H 1.064039 0.952513 0.439213 0.079 Uiso 1 1 calc R
C20 C 0.6775(6) 0.7252(4) 0.0739(2) 0.0581(16) Uani 1 1 d .
H20 H 0.658957 0.754116 0.036378 0.070 Uiso 1 1 calc R
C7 C 1.0059(6) 0.4521(4) 0.1203(3) 0.0578(16) Uani 1 1 d .
H7 H 0.954498 0.502885 0.096335 0.069 Uiso 1 1 calc R
C50 C 1.2170(6) 0.7691(4) 0.4542(3) 0.0641(17) Uani 1 1 d .
H50 H 1.137684 0.774987 0.477131 0.077 Uiso 1 1 calc R
C57 C 1.3935(6) 0.8993(4) 0.2169(3) 0.0576(16) Uani 1 1 d .
C1 C 1.2447(5) 0.3912(4) 0.2351(2) 0.0448(13) Uani 1 1 d .
C9 C 1.0741(7) 0.3003(4) 0.1463(3) 0.0681(18) Uani 1 1 d .
H9 H 1.069270 0.248588 0.141458 0.082 Uiso 1 1 calc R
C51 C 1.3467(7) 0.7223(4) 0.4781(3) 0.0688(18) Uani 1 1 d .
H51 H 1.353766 0.698649 0.516571 0.083 Uiso 1 1 calc R
C61 C 1.5183(7) 0.9176(5) 0.1790(3) 0.083(2) Uani 1 1 d .
H61A H 1.484884 0.944894 0.141370 0.125 Uiso 1 1 calc GR
H61B H 1.587739 0.864826 0.180570 0.125 Uiso 1 1 calc GR
H61C H 1.560650 0.954508 0.191283 0.125 Uiso 1 1 calc GR
C52 C 1.4653(6) 0.7102(4) 0.4457(3) 0.0626(17) Uani 1 1 d .
C12 C 1.3658(8) 0.6792(5) -0.0327(3) 0.0700(19) Uani 1 1 d .
H12 H 1.364445 0.710567 -0.070044 0.084 Uiso 1 1 calc R
C11 C 1.2401(7) 0.6881(4) -0.0006(2) 0.0589(16) Uani 1 1 d .
C43 C 0.7950(7) 1.2057(4) 0.2367(3) 0.074(2) Uani 1 1 d .
H43 H 0.752865 1.252587 0.207578 0.089 Uiso 1 1 calc R
C17 C 1.6086(6) 0.4773(4) 0.1295(3) 0.074(2) Uani 1 1 d .
H17 H 1.689273 0.438704 0.147931 0.089 Uiso 1 1 calc R
Br7 Br 0.70281(11) 1.11014(5) 0.17693(3) 0.1039(3) Uani 1 1 d .
Br8 Br 0.85586(9) 1.32933(5) 0.27952(4) 0.1045(3) Uani 1 1 d .
Br6 Br 0.33224(8) 0.89553(6) 0.55334(3) 0.0901(3) Uani 1 1 d .
C56 C 1.4122(6) 0.8598(4) 0.2722(3) 0.0550(15) Uani 1 1 d .
H56 H 1.503066 0.842524 0.287398 0.066 Uiso 1 1 calc R
Br3 Br 1.07235(9) 0.76865(5) -0.03354(3) 0.0846(2) Uani 1 1 d .
Br4 Br 1.65535(10) 0.61691(7) -0.05374(4) 0.1140(3) Uani 1 1 d .
Br2 Br 1.24905(11) 0.11706(5) 0.22255(4) 0.1061(3) Uani 1 1 d .
O11 O 0.7538(5) 0.7467(4) 0.2546(3) 0.1047(19) Uani 1 1 d .
C59 C 1.1465(6) 0.9097(4) 0.2324(2) 0.0542(15) Uani 1 1 d .
H59 H 1.054670 0.927704 0.218056 0.065 Uiso 1 1 calc R
C40 C 0.4185(6) 0.9677(4) 0.4252(3) 0.0636(17) Uani 1 1 d .
H40 H 0.327797 0.984546 0.439133 0.076 Uiso 1 1 calc R
C48 C 1.0359(7) 1.0801(5) 0.4131(3) 0.080(2) Uani 1 1 d .
H48 H 1.077133 1.083711 0.444347 0.096 Uiso 1 1 calc R
C60 C 1.6080(7) 0.6548(4) 0.4709(3) 0.089(2) Uani 1 1 d .
H60A H 1.603095 0.596259 0.484801 0.133 Uiso 1 1 calc GR
H60B H 1.630640 0.673677 0.500913 0.133 Uiso 1 1 calc GR
H60C H 1.680399 0.659331 0.442792 0.133 Uiso 1 1 calc GR
C31 C 0.9775(9) 0.8219(4) 0.1264(3) 0.094(2) Uani 1 1 d D
H31A H 1.022872 0.812193 0.092707 0.141 Uiso 1 1 calc GR
H31B H 1.002135 0.869263 0.133422 0.141 Uiso 1 1 calc GR
H31C H 0.876176 0.834389 0.122307 0.141 Uiso 1 1 calc GR
C62 C 1.0673(11) 0.6241(5) 0.4149(3) 0.125(3) Uani 1 1 d D
H62A H 1.009942 0.587511 0.411444 0.187 Uiso 1 1 calc GR
H62B H 1.038966 0.643164 0.447489 0.187 Uiso 1 1 calc GR
H62C H 1.165562 0.592948 0.418295 0.187 Uiso 1 1 calc GR

loop_
_atom_site_aniso_label
_atom_site_aniso_U_11
_atom_site_aniso_U_22
_atom_site_aniso_U_33
_atom_site_aniso_U_23
_atom_site_aniso_U_13
_atom_site_aniso_U_12
Sm1 0.02920(14) 0.03909(16) 0.04388(16) -0.01386(12) 0.00666(11) -0.00969(12)
Sm2 0.03123(14) 0.04366(17) 0.04247(16) -0.01644(13) 0.00625(11) -0.00963(12)
Br5 0.0760(4) 0.0757(5) 0.0524(4) -0.0110(3) -0.0139(3) -0.0116(4)
Br1 0.0716(4) 0.0755(5) 0.0748(5) 0.0034(4) -0.0187(4) -0.0147(4)
O2 0.044(2) 0.059(2) 0.045(2) -0.0124(18) 0.0094(17) -0.0107(18)
O7 0.0340(19) 0.065(3) 0.046(2) -0.0127(19) 0.0044(16) -0.0023(18)
O1 0.0387(19) 0.040(2) 0.051(2) -0.0122(17) 0.0010(16) -0.0094(17)
O8 0.057(2) 0.041(2) 0.046(2) -0.0160(17) 0.0064(17) -0.0171(18)
O3 0.044(2) 0.082(3) 0.087(3) -0.052(3) 0.026(2) -0.029(2)
O5 0.059(3) 0.125(4) 0.127(4) -0.088(4) -0.014(3) -0.016(3)
N3 0.037(2) 0.044(3) 0.048(3) -0.013(2) 0.001(2) -0.010(2)
O10 0.048(2) 0.051(2) 0.059(2) -0.0261(19) 0.0039(18) -0.0129(19)
N2 0.041(3) 0.044(3) 0.061(3) -0.021(2) 0.014(2) -0.015(2)
O4 0.036(2) 0.048(2) 0.058(2) -0.0194(18) 0.0064(17) -0.0079(17)
N6 0.036(2) 0.048(3) 0.043(3) -0.014(2) 0.004(2) -0.005(2)
N5 0.038(3) 0.053(3) 0.082(4) -0.034(3) 0.000(3) -0.008(2)
O6 0.091(3) 0.044(2) 0.049(2) -0.015(2) -0.002(2) -0.001(2)
N4 0.031(2) 0.041(3) 0.047(3) -0.010(2) 0.0020(19) -0.0105(19)
N9 0.036(2) 0.054(3) 0.050(3) -0.019(2) 0.010(2) -0.017(2)
O9 0.049(2) 0.092(3) 0.116(4) -0.072(3) 0.031(2) -0.035(2)
C35 0.046(3) 0.073(4) 0.063(4) -0.030(4) 0.023(3) -0.015(3)
C33 0.052(3) 0.055(4) 0.041(3) -0.014(3) -0.003(3) -0.011(3)
C19 0.043(3) 0.072(4) 0.048(4) -0.012(3) 0.002(3) -0.010(3)
O12 0.088(3) 0.051(3) 0.055(3) -0.017(2) 0.010(2) 0.000(2)
N8 0.039(3) 0.058(3) 0.050(3) -0.016(2) 0.005(2) -0.011(2)
C24 0.034(3) 0.029(3) 0.050(3) -0.013(2) 0.001(2) -0.009(2)
C13 0.078(5) 0.085(5) 0.067(5) -0.044(4) 0.043(4) -0.040(4)
C45 0.040(3) 0.059(4) 0.094(5) -0.045(4) 0.019(3) -0.018(3)
N1 0.032(2) 0.048(3) 0.059(3) -0.023(2) 0.004(2) -0.009(2)
N7 0.042(3) 0.062(3) 0.063(3) -0.038(3) 0.005(2) -0.012(2)
C44 0.058(4) 0.046(4) 0.100(5) -0.030(4) 0.025(4) -0.022(3)
N10 0.041(3) 0.056(3) 0.102(4) -0.045(3) -0.008(3) -0.005(3)
C23 0.033(3) 0.038(3) 0.051(3) -0.013(3) 0.001(2) -0.014(2)
C8 0.058(4) 0.069(5) 0.090(5) -0.043(4) -0.012(4) -0.013(4)
C39 0.042(3) 0.067(4) 0.081(5) -0.017(4) -0.005(3) 0.001(3)
C55 0.044(3) 0.039(3) 0.056(4) -0.021(3) 0.011(3) -0.016(3)
C21 0.042(3) 0.040(3) 0.069(4) -0.018(3) -0.005(3) -0.011(3)
C15 0.049(3) 0.049(3) 0.051(4) -0.027(3) 0.018(3) -0.024(3)
C6 0.034(3) 0.043(3) 0.056(3) -0.017(3) 0.011(3) -0.007(3)
C5 0.047(3) 0.044(4) 0.071(4) -0.019(3) 0.015(3) -0.014(3)
C37 0.036(3) 0.043(3) 0.046(3) -0.022(3) 0.003(2) -0.008(2)
C22 0.032(3) 0.042(3) 0.057(4) -0.015(3) 0.004(2) -0.016(2)
C46 0.031(3) 0.044(3) 0.064(4) -0.027(3) 0.015(3) -0.012(3)
C38 0.053(4) 0.057(4) 0.057(4) -0.020(3) -0.003(3) -0.009(3)
C54 0.031(3) 0.049(3) 0.063(4) -0.022(3) 0.006(3) -0.014(3)
C34 0.072(4) 0.075(4) 0.040(3) -0.028(3) 0.019(3) -0.025(4)
C58 0.062(4) 0.059(4) 0.055(4) -0.017(3) 0.014(3) -0.022(3)
C25 0.029(3) 0.047(3) 0.066(4) -0.016(3) 0.005(3) -0.009(2)
C27 0.056(4) 0.049(4) 0.043(3) -0.002(3) -0.002(3) -0.015(3)
C4 0.069(4) 0.048(4) 0.089(5) -0.025(4) 0.014(4) -0.020(4)
C36 0.035(3) 0.055(4) 0.060(4) -0.027(3) 0.010(3) -0.009(3)
C49 0.053(4) 0.075(5) 0.131(7) -0.070(5) 0.009(4) -0.017(4)
C32 0.040(3) 0.055(4) 0.043(3) -0.023(3) 0.005(2) -0.015(3)
C10 0.061(4) 0.048(3) 0.044(3) -0.023(3) 0.019(3) -0.029(3)
C18 0.045(4) 0.074(5) 0.102(6) -0.043(4) 0.039(4) -0.020(3)
C30 0.048(4) 0.055(4) 0.093(5) -0.015(4) -0.019(3) -0.006(3)
C42 0.068(4) 0.054(4) 0.061(4) -0.013(3) 0.008(3) -0.025(3)
C26 0.043(3) 0.047(3) 0.066(4) -0.014(3) 0.014(3) -0.015(3)
C41 0.042(3) 0.048(4) 0.050(3) -0.017(3) 0.012(3) -0.017(3)
C28 0.038(3) 0.045(3) 0.050(3) -0.006(3) 0.001(3) -0.010(3)
C14 0.056(4) 0.061(4) 0.070(4) -0.042(3) 0.031(3) -0.029(3)
C16 0.036(3) 0.055(4) 0.079(4) -0.027(3) 0.015(3) -0.010(3)
C29 0.068(4) 0.101(6) 0.078(5) -0.015(4) 0.028(4) -0.039(4)
C2 0.047(3) 0.044(4) 0.058(4) -0.003(3) 0.006(3) -0.012(3)
C3 0.072(4) 0.040(4) 0.083(5) -0.001(3) 0.014(4) -0.008(3)
C53 0.035(3) 0.054(4) 0.083(5) -0.018(3) 0.002(3) -0.013(3)
C47 0.050(4) 0.076(5) 0.085(5) -0.052(4) -0.001(3) -0.006(3)
C20 0.060(4) 0.060(4) 0.049(4) -0.005(3) -0.012(3) -0.014(3)
C7 0.045(3) 0.062(4) 0.073(4) -0.033(3) -0.004(3) -0.007(3)
C50 0.048(4) 0.085(5) 0.054(4) -0.016(3) -0.002(3) -0.010(3)
C57 0.057(4) 0.047(4) 0.075(5) -0.025(3) 0.028(3) -0.023(3)
C1 0.036(3) 0.044(3) 0.051(3) -0.008(3) 0.009(3) -0.012(3)
C9 0.058(4) 0.059(4) 0.102(5) -0.043(4) 0.006(4) -0.017(3)
C51 0.063(4) 0.076(5) 0.064(4) -0.012(4) -0.011(4) -0.018(4)
C61 0.065(4) 0.087(5) 0.096(5) -0.020(4) 0.039(4) -0.035(4)
C52 0.042(3) 0.056(4) 0.091(5) -0.020(4) -0.016(3) -0.011(3)
C12 0.106(6) 0.079(5) 0.045(4) -0.031(4) 0.028(4) -0.051(5)
C11 0.072(4) 0.066(4) 0.048(4) -0.023(3) 0.008(3) -0.028(3)
C43 0.084(5) 0.045(4) 0.089(5) -0.007(4) 0.010(4) -0.023(4)
C17 0.046(4) 0.066(5) 0.111(6) -0.034(4) 0.018(4) -0.012(3)
Br7 0.1631(9) 0.0744(5) 0.0700(5) 0.0041(4) -0.0361(5) -0.0407(6)
Br8 0.1006(6) 0.0562(5) 0.1761(9) -0.0553(5) 0.0416(6) -0.0389(4)
Br6 0.0646(4) 0.1170(7) 0.0968(6) -0.0521(5) 0.0467(4) -0.0250(4)
C56 0.037(3) 0.055(4) 0.078(5) -0.025(3) 0.015(3) -0.019(3)
Br3 0.1104(6) 0.0878(5) 0.0517(4) -0.0119(4) -0.0071(4) -0.0250(5)
Br4 0.1167(7) 0.1457(8) 0.1109(7) -0.0705(6) 0.0828(6) -0.0709(6)
Br2 0.1358(8) 0.0453(4) 0.1391(8) -0.0293(5) -0.0014(6) -0.0221(5)
O11 0.067(3) 0.121(4) 0.175(5) -0.114(4) -0.001(3) -0.025(3)
C59 0.049(3) 0.067(4) 0.051(4) -0.017(3) 0.007(3) -0.023(3)
C40 0.037(3) 0.070(4) 0.084(5) -0.032(4) 0.011(3) -0.005(3)
C48 0.051(4) 0.102(6) 0.111(6) -0.074(5) -0.009(4) -0.009(4)
C60 0.058(4) 0.074(5) 0.121(6) -0.013(5) -0.033(4) -0.001(4)
C31 0.139(7) 0.058(5) 0.072(5) -0.011(4) -0.023(5) -0.005(5)
C62 0.200(11) 0.073(6) 0.084(6) -0.010(5) -0.002(6) -0.016(6)

loop_
_atom_type_symbol
_atom_type_description
_atom_type_scat_dispersion_real
_atom_type_scat_dispersion_imag
_atom_type_scat_source
C C 0.0033 0.0016 'International Tables Vol C Tables 4.2.6.8 and 6.1.1.4'
H H 0.0000 0.0000 'International Tables Vol C Tables 4.2.6.8 and 6.1.1.4'
Br Br -0.2901 2.4595 'International Tables Vol C Tables 4.2.6.8 and 6.1.1.4'
N N 0.0061 0.0033 'International Tables Vol C Tables 4.2.6.8 and 6.1.1.4'
O O 0.0106 0.0060 'International Tables Vol C Tables 4.2.6.8 and 6.1.1.4'
Sm Sm -0.1638 3.4418 'International Tables Vol C Tables 4.2.6.8 and 6.1.1.4'

loop_
_geom_angle_atom_site_label_1
_geom_angle_atom_site_label_2
_geom_angle_atom_site_label_3
_geom_angle
O2 Sm1 O3 102.55(13)
O2 Sm1 N3 74.00(13)
O2 Sm1 N2 64.28(13)
O2 Sm1 O4 139.19(12)
O2 Sm1 O6 77.96(13)
O2 Sm1 N4 135.82(12)
O2 Sm1 N1 87.30(14)
O1 Sm1 O2 133.02(12)
O1 Sm1 O3 76.94(13)
O1 Sm1 N3 129.40(12)
O1 Sm1 N2 73.05(13)
O1 Sm1 O4 75.29(12)
O1 Sm1 O6 141.82(13)
O1 Sm1 N4 78.48(12)
O1 Sm1 N1 66.01(13)
O3 Sm1 N3 147.68(13)
O3 Sm1 N2 67.29(13)
O3 Sm1 O4 48.99(11)
O3 Sm1 N4 116.27(13)
O3 Sm1 N1 136.16(13)
N3 Sm1 N2 132.33(14)
O4 Sm1 N3 113.25(12)
O4 Sm1 N2 113.25(12)
O6 Sm1 O3 74.09(14)
O6 Sm1 N3 73.78(14)
O6 Sm1 N2 116.36(14)
O6 Sm1 O4 67.01(11)
O6 Sm1 N4 92.57(13)
O6 Sm1 N1 149.14(14)
N4 Sm1 N3 61.98(13)
N4 Sm1 N2 149.65(13)
N4 Sm1 O4 68.16(12)
N1 Sm1 N3 76.16(13)
N1 Sm1 N2 79.76(13)
N1 Sm1 O4 133.41(12)
N1 Sm1 N4 79.26(13)
O7 Sm2 O8 134.90(12)
O7 Sm2 O10 135.28(13)
O7 Sm2 N6 64.68(12)
O7 Sm2 N9 137.15(13)
O7 Sm2 O9 91.70(14)
O7 Sm2 O12 80.32(13)
O7 Sm2 N8 75.01(13)
O7 Sm2 N7 87.58(14)
O7 Sm2 N10 113.74(15)
O8 Sm2 O10 73.54(12)
O8 Sm2 N6 73.88(13)
O8 Sm2 N9 76.96(13)
O8 Sm2 O9 87.46(15)
O8 Sm2 O12 140.56(13)
O8 Sm2 N8 127.58(13)
O8 Sm2 N7 65.90(14)
O8 Sm2 N10 79.98(14)
O10 Sm2 N6 108.24(12)
O10 Sm2 N9 72.21(13)
O10 Sm2 N8 118.37(13)
O10 Sm2 N7 135.80(14)
O10 Sm2 N10 25.22(13)
N6 Sm2 N8 132.28(13)
N6 Sm2 N10 87.32(14)
N9 Sm2 N6 149.15(14)
N9 Sm2 N8 62.14(14)
N9 Sm2 N10 97.41(15)
O9 Sm2 O10 49.99(13)
O9 Sm2 N6 66.56(13)
O9 Sm2 N9 122.17(14)
O9 Sm2 N8 141.37(15)
O9 Sm2 N7 139.89(14)
O9 Sm2 N10 24.77(13)
O12 Sm2 O10 67.40(12)
O12 Sm2 N6 123.37(14)
O12 Sm2 N9 86.03(14)
O12 Sm2 O9 71.87(15)
O12 Sm2 N8 70.21(15)
O12 Sm2 N7 146.69(15)
O12 Sm2 N10 67.12(14)
N8 Sm2 N10 133.69(13)
N7 Sm2 N6 77.13(13)
N7 Sm2 N9 82.02(14)
N7 Sm2 N8 76.72(14)
N7 Sm2 N10 145.19(15)
C10 O2 Sm1 126.8(3)
C32 O7 Sm2 126.2(3)
C1 O1 Sm1 124.4(3)
C41 O8 Sm2 124.5(3)
N5 O3 Sm1 99.1(3)
C19 N3 Sm1 121.5(3)
C19 N3 C23 116.8(4)
C23 N3 Sm1 119.5(3)
N10 O10 Sm2 95.1(3)
C15 N2 Sm1 113.6(3)
C16 N2 Sm1 127.0(4)
C16 N2 C15 119.0(5)
N5 O4 Sm1 95.1(3)
C37 N6 Sm2 114.1(3)
C38 N6 Sm2 127.3(4)
C38 N6 C37 118.2(5)
O3 N5 O4 116.8(5)
O5 N5 O3 121.8(5)
O5 N5 O4 121.4(5)
Sm1 O6 H6 115.1(14)
C31 O6 Sm1 134.7(4)
C31 O6 H6 109.0(15)
C24 N4 Sm1 122.4(3)
C28 N4 Sm1 119.9(3)
C28 N4 C24 117.6(4)
C55 N9 Sm2 122.9(3)
C59 N9 Sm2 119.9(3)
C59 N9 C55 117.2(4)
N10 O9 Sm2 97.6(3)
C34 C35 C36 121.1(5)
C34 C35 Br6 118.2(5)
C36 C35 Br6 120.6(5)
C34 C33 Br5 118.4(4)
C32 C33 Br5 117.7(4)
C32 C33 C34 123.7(5)
N3 C19 H19 118.4
N3 C19 C20 123.2(5)
C20 C19 H19 118.4
Sm2 O12 H12A 116.3(14)
C62 O12 Sm2 134.5(4)
C62 O12 H12A 109.1(14)
C54 N8 Sm2 118.7(3)
C54 N8 C50 117.4(5)
C50 N8 Sm2 121.3(3)
N4 C24 C23 116.8(4)
N4 C24 C25 121.4(5)
C25 C24 C23 121.8(4)
C14 C13 Br4 119.7(6)
C12 C13 C14 122.3(6)
C12 C13 Br4 118.0(5)
C44 C45 C46 117.9(6)
C44 C45 C49 127.0(6)
C49 C45 C46 115.1(6)
C6 N1 Sm1 114.0(3)
C7 N1 Sm1 128.0(4)
C7 N1 C6 118.0(5)
C46 N7 Sm2 113.8(3)
C47 N7 Sm2 126.9(4)
C47 N7 C46 119.2(5)
C45 C44 Br8 119.1(5)
C43 C44 C45 121.7(6)
C43 C44 Br8 119.1(6)
O10 N10 Sm2 59.7(3)
O9 N10 Sm2 57.6(3)
O9 N10 O10 117.3(5)
O11 N10 Sm2 179.1(5)
O11 N10 O10 120.2(6)
O11 N10 O9 122.4(5)
N3 C23 C24 116.7(4)
N3 C23 C22 122.3(5)
C22 C23 C24 121.1(4)
C7 C8 H8 120.6
C9 C8 H8 120.6
C9 C8 C7 118.9(6)
C38 C39 H39 120.4
C40 C39 H39 120.4
C40 C39 C38 119.2(6)
N9 C55 C54 116.4(4)
N9 C55 C56 121.9(5)
C56 C55 C54 121.7(5)
C22 C21 C30 121.5(5)
C20 C21 C22 116.6(5)
C20 C21 C30 121.9(5)
N2 C15 C10 115.2(4)
N2 C15 C14 122.3(5)
C14 C15 C10 122.5(5)
N1 C6 C5 122.8(5)
N1 C6 C1 115.1(5)
C5 C6 C1 122.2(5)
C4 C5 C6 117.4(6)
C4 C5 C9 126.5(6)
C9 C5 C6 116.0(6)
N6 C37 C36 123.1(5)
N6 C37 C32 115.1(4)
C36 C37 C32 121.7(5)
C23 C22 H22 119.7
C21 C22 C23 120.6(5)
C21 C22 H22 119.7
C45 C46 C41 121.8(6)
N7 C46 C45 122.5(5)
N7 C46 C41 115.6(5)
N6 C38 C39 122.7(6)
N6 C38 H38 118.7
C39 C38 H38 118.7
N8 C54 C55 116.6(4)
N8 C54 C53 121.8(5)
C53 C54 C55 121.5(5)
C35 C34 C33 119.8(5)
C35 C34 H34 120.1
C33 C34 H34 120.1
C57 C58 H58 120.2
C59 C58 H58 120.2
C59 C58 C57 119.6(6)
C24 C25 H25 119.6
C26 C25 C24 120.7(5)
C26 C25 H25 119.6
C26 C27 H27 119.8
C26 C27 C28 120.4(5)
C28 C27 H27 119.8
C5 C4 Br2 120.6(5)
C3 C4 C5 121.7(6)
C3 C4 Br2 117.8(5)
C35 C36 C37 118.3(5)
C35 C36 C40 125.6(5)
C40 C36 C37 116.1(5)
C45 C49 H49 119.8
C48 C49 C45 120.4(7)
C48 C49 H49 119.8
O7 C32 C33 125.1(5)
O7 C32 C37 119.4(5)
C33 C32 C37 115.4(5)
O2 C10 C15 119.6(5)
O2 C10 C11 124.1(6)
C11 C10 C15 116.2(5)
C14 C18 H18 119.8
C17 C18 H18 119.8
C17 C18 C14 120.4(6)
C21 C30 H30A 109.5
C21 C30 H30B 109.5
C21 C30 H30C 109.5
H30A C30 H30B 109.5
H30A C30 H30C 109.5
H30B C30 H30C 109.5
C41 C42 C43 123.5(6)
C41 C42 Br7 118.7(5)
C43 C42 Br7 117.8(5)
C25 C26 C29 121.6(5)
C27 C26 C25 117.1(5)
C27 C26 C29 121.3(6)
O8 C41 C46 120.1(5)
O8 C41 C42 124.3(5)
C42 C41 C46 115.7(5)
N4 C28 C27 122.8(5)
N4 C28 H28 118.6
C27 C28 H28 118.6
C13 C14 C15 116.9(6)
C18 C14 C13 126.5(6)
C18 C14 C15 116.5(6)
N2 C16 H16 119.2
N2 C16 C17 121.6(6)
C17 C16 H16 119.2
C26 C29 H29A 109.5
C26 C29 H29B 109.5
C26 C29 H29C 109.5
H29A C29 H29B 109.5
H29A C29 H29C 109.5
H29B C29 H29C 109.5
C3 C2 Br1 119.9(5)
C3 C2 C1 122.3(6)
C1 C2 Br1 117.8(4)
C4 C3 C2 120.5(6)
C4 C3 H3 119.8
C2 C3 H3 119.8
C54 C53 H53 119.8
C52 C53 C54 120.5(5)
C52 C53 H53 119.8
N7 C47 H47 119.4
N7 C47 C48 121.3(7)
C48 C47 H47 119.4
C19 C20 C21 120.5(5)
C19 C20 H20 119.8
C21 C20 H20 119.8
N1 C7 C8 123.2(6)
N1 C7 H7 118.4
C8 C7 H7 118.4
N8 C50 H50 118.7
N8 C50 C51 122.7(6)
C51 C50 H50 118.7
C58 C57 C61 121.4(6)
C56 C57 C58 117.1(5)
C56 C57 C61 121.4(6)
O1 C1 C6 120.1(5)
O1 C1 C2 124.3(5)
C2 C1 C6 115.6(5)
C8 C9 C5 121.1(6)
C8 C9 H9 119.4
C5 C9 H9 119.4
C50 C51 H51 119.7
C52 C51 C50 120.5(6)
C52 C51 H51 119.7
C57 C61 H61A 109.5
C57 C61 H61B 109.5
C57 C61 H61C 109.5
H61A C61 H61B 109.5
H61A C61 H61C 109.5
H61B C61 H61C 109.5
C53 C52 C60 121.6(6)
C51 C52 C53 117.0(5)
C51 C52 C60 121.4(7)
C13 C12 H12 120.1
C13 C12 C11 119.7(6)
C11 C12 H12 120.1
C10 C11 C12 122.3(6)
C10 C11 Br3 118.5(5)
C12 C11 Br3 119.2(5)
C44 C43 C42 119.4(6)
C44 C43 H43 120.3
C42 C43 H43 120.3
C18 C17 C16 120.1(6)
C18 C17 H17 119.9
C16 C17 H17 119.9
C55 C56 H56 119.5
C57 C56 C55 121.0(5)
C57 C56 H56 119.5
N9 C59 C58 123.2(5)
N9 C59 H59 118.4
C58 C59 H59 118.4
C39 C40 C36 120.7(5)
C39 C40 H40 119.6
C36 C40 H40 119.6
C49 C48 C47 121.5(7)
C49 C48 H48 119.3
C47 C48 H48 119.3
C52 C60 H60A 109.5
C52 C60 H60B 109.5
C52 C60 H60C 109.5
H60A C60 H60B 109.5
H60A C60 H60C 109.5
H60B C60 H60C 109.5
O6 C31 H31A 109.5
O6 C31 H31B 109.5
O6 C31 H31C 109.5
H31A C31 H31B 109.5
H31A C31 H31C 109.5
H31B C31 H31C 109.5
O12 C62 H62A 109.5
O12 C62 H62B 109.5
O12 C62 H62C 109.5
H62A C62 H62B 109.5
H62A C62 H62C 109.5
H62B C62 H62C 109.5

loop_
_geom_bond_atom_site_label_1
_geom_bond_atom_site_label_2
_geom_bond_distance
Sm1 O2 2.296(3)
Sm1 O1 2.285(3)
Sm1 O3 2.547(4)
Sm1 N3 2.653(4)
Sm1 N2 2.658(4)
Sm1 O4 2.623(4)
Sm1 O6 2.495(4)
Sm1 N4 2.598(4)
Sm1 N1 2.586(4)
Sm2 O7 2.291(3)
Sm2 O8 2.298(3)
Sm2 O10 2.571(3)
Sm2 N6 2.644(4)
Sm2 N9 2.591(4)
Sm2 O9 2.528(4)
Sm2 O12 2.515(4)
Sm2 N8 2.661(4)
Sm2 N7 2.583(5)
Sm2 N10 2.967(5)
Br5 C33 1.905(5)
Br1 C2 1.888(6)
O2 C10 1.300(6)
O7 C32 1.306(6)
O1 C1 1.299(6)
O8 C41 1.283(6)
O3 N5 1.254(6)
O5 N5 1.223(6)
N3 C19 1.341(7)
N3 C23 1.346(6)
O10 N10 1.269(6)
N2 C15 1.360(7)
N2 C16 1.309(7)
O4 N5 1.264(5)
N6 C37 1.349(6)
N6 C38 1.325(7)
O6 H6 0.854(9)
O6 C31 1.416(7)
N4 C24 1.346(6)
N4 C28 1.337(6)
N9 C55 1.336(6)
N9 C59 1.332(7)
O9 N10 1.254(6)
C35 C34 1.360(8)
C35 C36 1.396(8)
C35 Br6 1.895(5)
C33 C34 1.396(7)
C33 C32 1.374(7)
C19 H19 0.9300
C19 C20 1.370(7)
O12 H12A 0.850(9)
O12 C62 1.393(8)
N8 C54 1.345(6)
N8 C50 1.349(7)
C24 C23 1.480(7)
C24 C25 1.383(7)
C13 C14 1.399(9)
C13 C12 1.354(9)
C13 Br4 1.907(6)
C45 C44 1.403(9)
C45 C46 1.428(8)
C45 C49 1.428(9)
N1 C6 1.364(7)
N1 C7 1.319(7)
N7 C46 1.359(7)
N7 C47 1.329(7)
C44 C43 1.352(9)
C44 Br8 1.898(6)
N10 O11 1.213(6)
C23 C22 1.381(7)
C8 H8 0.9300
C8 C7 1.405(8)
C8 C9 1.353(9)
C39 H39 0.9300
C39 C38 1.401(8)
C39 C40 1.345(8)
C55 C54 1.490(7)
C55 C56 1.382(7)
C21 C22 1.377(7)
C21 C30 1.520(7)
C21 C20 1.375(8)
C15 C10 1.429(8)
C15 C14 1.421(7)
C6 C5 1.427(7)
C6 C1 1.432(7)
C5 C4 1.378(8)
C5 C9 1.402(8)
C37 C36 1.416(7)
C37 C32 1.440(7)
C22 H22 0.9300
C46 C41 1.432(7)
C38 H38 0.9300
C54 C53 1.385(7)
C34 H34 0.9300
C58 H58 0.9300
C58 C57 1.378(8)
C58 C59 1.371(7)
C25 H25 0.9300
C25 C26 1.377(8)
C27 H27 0.9300
C27 C26 1.365(7)
C27 C28 1.374(7)
C4 C3 1.369(9)
C4 Br2 1.904(6)
C36 C40 1.406(8)
C49 H49 0.9300
C49 C48 1.331(10)
C10 C11 1.382(8)
C18 H18 0.9300
C18 C14 1.389(9)
C18 C17 1.345(9)
C30 H30A 0.9600
C30 H30B 0.9600
C30 H30C 0.9600
C42 C41 1.383(8)
C42 C43 1.413(8)
C42 Br7 1.887(6)
C26 C29 1.518(7)
C28 H28 0.9300
C16 H16 0.9300
C16 C17 1.407(8)
C29 H29A 0.9600
C29 H29B 0.9600
C29 H29C 0.9600
C2 C3 1.386(8)
C2 C1 1.391(7)
C3 H3 0.9300
C53 H53 0.9300
C53 C52 1.385(8)
C47 H47 0.9300
C47 C48 1.384(9)
C20 H20 0.9300
C7 H7 0.9300
C50 H50 0.9300
C50 C51 1.375(8)
C57 C61 1.526(7)
C57 C56 1.353(8)
C9 H9 0.9300
C51 H51 0.9300
C51 C52 1.368(9)
C61 H61A 0.9600
C61 H61B 0.9600
C61 H61C 0.9600
C52 C60 1.520(8)
C12 H12 0.9300
C12 C11 1.413(8)
C11 Br3 1.892(6)
C43 H43 0.9300
C17 H17 0.9300
C56 H56 0.9300
C59 H59 0.9300
C40 H40 0.9300
C48 H48 0.9300
C60 H60A 0.9600
C60 H60B 0.9600
C60 H60C 0.9600
C31 H31A 0.9600
C31 H31B 0.9600
C31 H31C 0.9600
C62 H62A 0.9600
C62 H62B 0.9600
C62 H62C 0.9600

loop_
_geom_torsion_atom_site_label_1
_geom_torsion_atom_site_label_2
_geom_torsion_atom_site_label_3
_geom_torsion_atom_site_label_4
_geom_torsion
Sm1 O2 C10 C15 6.2(7)
Sm1 O2 C10 C11 -172.1(4)
Sm1 O1 C1 C6 -7.9(6)
Sm1 O1 C1 C2 169.2(4)
Sm1 O3 N5 O5 176.7(5)
Sm1 O3 N5 O4 -2.9(5)
Sm1 N3 C19 C20 -162.4(5)
Sm1 N3 C23 C24 -19.2(6)
Sm1 N3 C23 C22 160.7(4)
Sm1 N2 C15 C10 -4.5(5)
Sm1 N2 C15 C14 174.3(4)
Sm1 N2 C16 C17 -174.8(4)
Sm1 O4 N5 O3 2.8(5)
Sm1 O4 N5 O5 -176.8(5)
Sm1 N4 C24 C23 -0.3(6)
Sm1 N4 C24 C25 -178.8(4)
Sm1 N4 C28 C27 176.6(4)
Sm1 N1 C6 C5 -179.1(4)
Sm1 N1 C6 C1 0.3(5)
Sm1 N1 C7 C8 -179.8(4)
Sm2 O7 C32 C33 172.8(4)
Sm2 O7 C32 C37 -6.7(7)
Sm2 O8 C41 C46 2.5(6)
Sm2 O8 C41 C42 -178.2(4)
Sm2 O10 N10 O9 1.4(5)
Sm2 O10 N10 O11 -178.9(5)
Sm2 N6 C37 C36 -174.1(4)
Sm2 N6 C37 C32 3.1(5)
Sm2 N6 C38 C39 172.8(4)
Sm2 N9 C55 C54 4.4(6)
Sm2 N9 C55 C56 -175.9(4)
Sm2 N9 C59 C58 177.2(4)
Sm2 O9 N10 O10 -1.4(5)
Sm2 O9 N10 O11 178.9(5)
Sm2 N8 C54 C55 21.2(6)
Sm2 N8 C54 C53 -159.1(4)
Sm2 N8 C50 C51 160.2(5)
Sm2 N7 C46 C45 179.2(4)
Sm2 N7 C46 C41 0.6(5)
Sm2 N7 C47 C48 -179.9(4)
Br5 C33 C34 C35 -174.3(5)
Br5 C33 C32 O7 -4.6(8)
Br5 C33 C32 C37 174.9(4)
Br1 C2 C3 C4 -176.5(5)
Br1 C2 C1 O1 -5.0(7)
Br1 C2 C1 C6 172.2(4)
O2 C10 C11 C12 178.1(5)
O2 C10 C11 Br3 1.3(8)
N3 C19 C20 C21 2.6(9)
N3 C23 C22 C21 1.7(8)
N2 C15 C10 O2 -0.1(7)
N2 C15 C10 C11 178.3(5)
N2 C15 C14 C13 -177.4(5)
N2 C15 C14 C18 0.6(8)
N2 C16 C17 C18 2.2(10)
N6 C37 C36 C35 178.5(5)
N6 C37 C36 C40 0.2(8)
N6 C37 C32 O7 1.5(7)
N6 C37 C32 C33 -178.1(5)
N4 C24 C23 N3 13.0(7)
N4 C24 C23 C22 -166.9(5)
N4 C24 C25 C26 2.4(8)
N9 C55 C54 N8 -17.1(7)
N9 C55 C54 C53 163.3(5)
N9 C55 C56 C57 -2.0(9)
C35 C36 C40 C39 -177.5(6)
C19 N3 C23 C24 177.5(5)
C19 N3 C23 C22 -2.6(7)
N8 C54 C53 C52 -1.4(9)
N8 C50 C51 C52 -1.7(10)
C24 N4 C28 C27 -0.6(8)
C24 C23 C22 C21 -178.5(5)
C24 C25 C26 C27 -0.8(8)
C24 C25 C26 C29 179.9(5)
C13 C12 C11 C10 0.1(9)
C13 C12 C11 Br3 176.9(5)
C45 C44 C43 C42 -0.9(10)
C45 C46 C41 O8 179.5(5)
C45 C46 C41 C42 0.1(7)
C45 C49 C48 C47 1.0(10)
N1 C6 C5 C4 177.4(5)
N1 C6 C5 C9 -0.9(8)
N1 C6 C1 O1 4.4(7)
N1 C6 C1 C2 -173.0(4)
N7 C46 C41 O8 -1.9(7)
N7 C46 C41 C42 178.7(5)
N7 C47 C48 C49 0.8(10)
C44 C45 C46 N7 -178.4(5)
C44 C45 C46 C41 0.1(8)
C44 C45 C49 C48 177.5(6)
C23 N3 C19 C20 0.5(8)
C23 C24 C25 C26 -176.0(5)
C55 N9 C59 C58 -0.5(8)
C55 C54 C53 C52 178.2(5)
C15 N2 C16 C17 -1.9(8)
C15 C10 C11 C12 -0.2(8)
C15 C10 C11 Br3 -177.0(4)
C6 N1 C7 C8 1.6(8)
C6 C5 C4 C3 -2.7(9)
C6 C5 C4 Br2 176.9(4)
C6 C5 C9 C8 0.8(9)
C5 C6 C1 O1 -176.1(5)
C5 C6 C1 C2 6.5(7)
C5 C4 C3 C2 2.8(10)
C37 N6 C38 C39 0.3(8)
C37 C36 C40 C39 0.6(9)
C22 C21 C20 C19 -3.5(8)
C46 C45 C44 C43 0.4(9)
C46 C45 C44 Br8 179.5(4)
C46 C45 C49 C48 -1.7(9)
C46 N7 C47 C48 -1.7(8)
C38 N6 C37 C36 -0.6(8)
C38 N6 C37 C32 176.6(5)
C38 C39 C40 C36 -1.0(10)
C54 N8 C50 C51 -1.4(9)
C54 C55 C56 C57 177.8(5)
C54 C53 C52 C51 -1.7(9)
C54 C53 C52 C60 178.2(6)
C34 C35 C36 C37 -0.8(9)
C34 C35 C36 C40 177.3(6)
C34 C33 C32 O7 -180.0(5)
C34 C33 C32 C37 -0.5(8)
C58 C57 C56 C55 0.9(9)
C25 C24 C23 N3 -168.5(5)
C25 C24 C23 C22 11.6(7)
C4 C5 C9 C8 -177.3(6)
C36 C35 C34 C33 -0.3(9)
C36 C37 C32 O7 178.8(5)
C36 C37 C32 C33 -0.7(8)
C49 C45 C44 C43 -178.9(6)
C49 C45 C44 Br8 0.3(8)
C49 C45 C46 N7 0.9(7)
C49 C45 C46 C41 179.4(5)
C32 C33 C34 C35 1.0(9)
C32 C37 C36 C35 1.4(8)
C32 C37 C36 C40 -176.9(5)
C10 C15 C14 C13 1.4(8)
C10 C15 C14 C18 179.3(5)
C30 C21 C22 C23 -177.7(5)
C30 C21 C20 C19 175.7(5)
C26 C27 C28 N4 2.3(9)
C41 C42 C43 C44 1.1(10)
C28 N4 C24 C23 176.8(4)
C28 N4 C24 C25 -1.7(7)
C28 C27 C26 C25 -1.5(9)
C28 C27 C26 C29 177.9(6)
C14 C13 C12 C11 0.8(10)
C14 C15 C10 O2 -178.9(5)
C14 C15 C10 C11 -0.5(8)
C14 C18 C17 C16 -1.0(10)
C16 N2 C15 C10 -178.3(5)
C16 N2 C15 C14 0.5(8)
C3 C2 C1 O1 176.2(5)
C3 C2 C1 C6 -6.5(8)
C47 N7 C46 C45 0.8(7)
C47 N7 C46 C41 -177.8(5)
C20 C21 C22 C23 1.4(8)
C7 N1 C6 C5 -0.3(7)
C7 N1 C6 C1 179.2(5)
C7 C8 C9 C5 0.3(10)
C50 N8 C54 C55 -176.6(5)
C50 N8 C54 C53 3.0(8)
C50 C51 C52 C53 3.2(10)
C50 C51 C52 C60 -176.7(6)
C57 C58 C59 N9 -0.5(9)
C1 C6 C5 C4 -2.0(8)
C1 C6 C5 C9 179.7(5)
C1 C2 C3 C4 2.2(9)
C9 C8 C7 N1 -1.6(10)
C9 C5 C4 C3 175.3(6)
C9 C5 C4 Br2 -5.1(9)
C61 C57 C56 C55 178.9(6)
C12 C13 C14 C15 -1.5(9)
C12 C13 C14 C18 -179.2(6)
C43 C42 C41 O8 -180.0(5)
C43 C42 C41 C46 -0.6(8)
C17 C18 C14 C13 177.4(6)
C17 C18 C14 C15 -0.3(9)
Br7 C42 C41 O8 3.1(8)
Br7 C42 C41 C46 -177.5(4)
Br7 C42 C43 C44 178.0(5)
Br8 C44 C43 C42 179.9(5)
Br6 C35 C34 C33 177.7(4)
Br6 C35 C36 C37 -178.8(4)
Br6 C35 C36 C40 -0.7(9)
C56 C55 C54 N8 163.2(5)
C56 C55 C54 C53 -16.4(8)
Br4 C13 C14 C15 178.0(4)
Br4 C13 C14 C18 0.3(9)
Br4 C13 C12 C11 -178.7(4)
Br2 C4 C3 C2 -176.9(4)
C59 N9 C55 C54 -178.0(5)
C59 N9 C55 C56 1.7(8)
C59 C58 C57 C61 -177.7(6)
C59 C58 C57 C56 0.3(9)
C40 C39 C38 N6 0.5(10)
